data_7006745
loop_
_publ_author_name
'Hill, Michael S.'
'Hitchcock, Peter B.'
'Mansell, Stephen M.'

_publ_section_title
;
 Racemic N-aryl bis(amidines) and bis(amidinates): on the trail of
 enantioselective organolanthanide catalysts.
;
_journal_issue 12
_journal_name_full 'Dalton transactions (Cambridge, England : 2003)'
_journal_page_first 1544
_journal_page_last 1553
_journal_paper_doi 10.1039/b513521d
_journal_year 2006
_chemical_compound_source 'synthesis as described'
_chemical_formula_moiety 'C36 H54 Li2 N4 O2'
_chemical_formula_sum 'C36 H54 Li2 N4 O2'
_chemical_formula_weight 588.71
_chemical_name_systematic
;
?
;
_space_group_IT_number 15
_symmetry_cell_setting monoclinic
_symmetry_Int_Tables_number 15
_symmetry_space_group_name_Hall '-C 2yc'
_symmetry_space_group_name_H-M 'C 1 2/c 1'
_atom_sites_solution_hydrogens geom
_atom_sites_solution_primary direct
_atom_sites_solution_secondary difmap
_audit_conform_dict_location ftp://ftp.iucr.org/pub/cif_core.dic
_audit_conform_dict_name cif_core.dic
_audit_conform_dict_version 2.3
_audit_creation_date 2005-03-11T10:09:20-00:00
_audit_creation_method 'WinGX routine CIF_UPDATE'
_cell_angle_alpha 90
_cell_angle_beta 93.964(3)
_cell_angle_gamma 90
_cell_formula_units_Z 4
_cell_length_a 17.8471(9)
_cell_length_b 11.3986(6)
_cell_length_c 17.6595(10)
_cell_measurement_reflns_used 20096
_cell_measurement_temperature 173(2)
_cell_measurement_theta_max 26.022
_cell_measurement_theta_min 3.395
_cell_measurement_wavelength 0.71073
_cell_volume 3583.9(3)
_computing_cell_refinement 'HKL Scalepack (Otwinowski & Minor 1997)'
_computing_data_collection 'Collect (Nonius BV, 1997-2000)'
_computing_data_reduction 'HKL Denzo and Scalepack (Otwinowski & Minor 1997)'
_computing_molecular_graphics 'Ortep-3 for Windows (Farrugia, 1997)'
_computing_publication_material 'WinGX publication routines (Farrugia, 1999)'
_computing_structure_refinement 'SHELXL-97 (Sheldrick, 1997)'
_computing_structure_solution 'SHELXS-86 (Sheldrick, 1986)'
_diffrn_ambient_temperature 173(2)
_diffrn_detector 'CCD plate'
_diffrn_detector_area_resol_mean 9
_diffrn_measured_fraction_theta_full 0.99
_diffrn_measured_fraction_theta_max 0.99
_diffrn_measurement_device '95mm CCD camera on \k-goniostat'
_diffrn_measurement_device_type KappaCCD
_diffrn_measurement_method 'CCD rotation images, thick slices'
_diffrn_orient_matrix_type 'by Nonius Collect from scalepack cell'
_diffrn_orient_matrix_UB_11 -0.357183E-1
_diffrn_orient_matrix_UB_12 -0.636323E-1
_diffrn_orient_matrix_UB_13 -0.174229E-1
_diffrn_orient_matrix_UB_21 0.362342E-1
_diffrn_orient_matrix_UB_22 -0.27387E-1
_diffrn_orient_matrix_UB_23 -0.369596E-1
_diffrn_orient_matrix_UB_31 0.237886E-1
_diffrn_orient_matrix_UB_32 -0.53828E-1
_diffrn_orient_matrix_UB_33 0.394008E-1
_diffrn_radiation_monochromator graphite
_diffrn_radiation_probe x-ray
_diffrn_radiation_type MoK\a
_diffrn_radiation_wavelength 0.7107
_diffrn_reflns_av_R_equivalents 0.0546
_diffrn_reflns_av_unetI/netI 0.0474
_diffrn_reflns_limit_h_max 22
_diffrn_reflns_limit_h_min -22
_diffrn_reflns_limit_k_max 13
_diffrn_reflns_limit_k_min -14
_diffrn_reflns_limit_l_max 21
_diffrn_reflns_limit_l_min -20
_diffrn_reflns_number 12759
_diffrn_reflns_theta_full 26
_diffrn_reflns_theta_max 26
_diffrn_reflns_theta_min 3.76
_diffrn_source 'Enraf Nonius FR590'
_exptl_absorpt_coefficient_mu 0.066
_exptl_absorpt_correction_type none
_exptl_crystal_colour colourless
_exptl_crystal_density_diffrn 1.091
_exptl_crystal_density_method 'not measured'
_exptl_crystal_description prism
_exptl_crystal_F_000 1280
_exptl_crystal_size_max 0.3
_exptl_crystal_size_mid 0.2
_exptl_crystal_size_min 0.1
_refine_diff_density_max 0.19
_refine_diff_density_min -0.161
_refine_diff_density_rms 0.033
_refine_ls_extinction_method none
_refine_ls_goodness_of_fit_ref 1.016
_refine_ls_hydrogen_treatment constr
_refine_ls_matrix_type full
_refine_ls_number_parameters 199
_refine_ls_number_reflns 3480
_refine_ls_number_restraints 0
_refine_ls_restrained_S_all 1.016
_refine_ls_R_factor_all 0.0976
_refine_ls_R_factor_gt 0.0603
_refine_ls_shift/su_max 0
_refine_ls_shift/su_mean 0
_refine_ls_structure_factor_coef Fsqd
_refine_ls_weighting_details 'calc w=1/[\s^2^(Fo^2^)+(0.0751P)^2^+2.3488P] where P=(Fo^2^+2Fc^2^)/3'
_refine_ls_weighting_scheme calc
_refine_ls_wR_factor_gt 0.1432
_refine_ls_wR_factor_ref 0.166
_reflns_number_gt 2329
_reflns_number_total 3480
_reflns_threshold_expression >2sigma(I)
_cod_data_source_file b513521d.txt
_cod_data_source_block mar1205
_cod_original_sg_symbol_H-M C2/c
_cod_database_code 7006745

loop_
_symmetry_equiv_pos_as_xyz
'x, y, z'
'-x, y, -z+1/2'
'x+1/2, y+1/2, z'
'-x+1/2, y+1/2, -z+1/2'
'-x, -y, -z'
'x, -y, z-1/2'
'-x+1/2, -y+1/2, -z'
'x+1/2, -y+1/2, z-1/2'

loop_
_atom_site_label
_atom_site_type_symbol
_atom_site_fract_x
_atom_site_fract_y
_atom_site_fract_z
_atom_site_U_iso_or_equiv
_atom_site_adp_type
_atom_site_occupancy
_atom_site_symmetry_multiplicity
_atom_site_calc_flag
_atom_site_refinement_flags
_atom_site_disorder_assembly
_atom_site_disorder_group
Li Li 0.06208(18) 0.8197(4) 0.35798(18) 0.0519(9) Uani 1 1 d . . .
O O 0.12532(8) 0.88229(15) 0.43976(8) 0.0598(5) Uani 1 1 d . . .
N1 N 0.08131(8) 0.85210(15) 0.25071(9) 0.0418(4) Uani 1 1 d . . .
N2 N 0.04222(8) 0.76914(15) 0.13334(9) 0.0443(4) Uani 1 1 d . . .
C1 C 0.03761(10) 0.95756(18) 0.23107(11) 0.0419(5) Uani 1 1 d . . .
H1 H 0.0268 0.9594 0.1748 0.05 Uiso 1 1 calc R . .
C2 C 0.08196(12) 1.0676(2) 0.25477(12) 0.0548(6) Uani 1 1 d . . .
H2A H 0.0938 1.0664 0.3104 0.066 Uiso 1 1 calc R . .
H2B H 0.13 1.0681 0.2299 0.066 Uiso 1 1 calc R . .
C3 C 0.03800(15) 1.1781(2) 0.23316(13) 0.0670(7) Uani 1 1 d . . .
H3A H 0.067 1.2477 0.2516 0.08 Uiso 1 1 calc R . .
H3B H 0.0307 1.1835 0.1772 0.08 Uiso 1 1 calc R . .
C4 C 0.08628(10) 0.77058(19) 0.19884(11) 0.0435(5) Uani 1 1 d . . .
C5 C 0.14103(12) 0.6688(2) 0.22292(12) 0.0581(6) Uani 1 1 d . . .
C6 C 0.13535(13) 0.6397(2) 0.30698(13) 0.0624(6) Uani 1 1 d . . .
H6A H 0.146 0.7102 0.3376 0.094 Uiso 1 1 calc R . .
H6B H 0.1719 0.5784 0.3222 0.094 Uiso 1 1 calc R . .
H6C H 0.0846 0.6117 0.3149 0.094 Uiso 1 1 calc R . .
C7 C 0.1240(2) 0.5561(3) 0.17880(16) 0.1009(12) Uani 1 1 d . . .
H7A H 0.0719 0.5326 0.1848 0.151 Uiso 1 1 calc R . .
H7B H 0.158 0.494 0.1983 0.151 Uiso 1 1 calc R . .
H7C H 0.131 0.5693 0.1249 0.151 Uiso 1 1 calc R . .
C8 C 0.22250(13) 0.7093(4) 0.21471(18) 0.1054(12) Uani 1 1 d . . .
H8A H 0.2321 0.7814 0.244 0.158 Uiso 1 1 calc R . .
H8B H 0.2298 0.7244 0.1611 0.158 Uiso 1 1 calc R . .
H8C H 0.2573 0.6479 0.2338 0.158 Uiso 1 1 calc R . .
C9 C 0.06490(11) 0.73082(18) 0.06387(11) 0.0446(5) Uani 1 1 d . . .
C10 C 0.01581(14) 0.6663(2) 0.01524(12) 0.0589(6) Uani 1 1 d . . .
H10 H -0.0315 0.6431 0.0317 0.071 Uiso 1 1 calc R . .
C11 C 0.03512(19) 0.6355(2) -0.05711(14) 0.0772(8) Uani 1 1 d . . .
H11 H 0.0008 0.5913 -0.0892 0.093 Uiso 1 1 calc R . .
C12 C 0.1030(2) 0.6677(3) -0.08293(15) 0.0827(9) Uani 1 1 d . . .
H12 H 0.1161 0.6453 -0.1321 0.099 Uiso 1 1 calc R . .
C13 C 0.15102(17) 0.7324(3) -0.03652(15) 0.0758(8) Uani 1 1 d . . .
H13 H 0.1978 0.756 -0.054 0.091 Uiso 1 1 calc R . .
C14 C 0.13310(13) 0.7644(2) 0.03557(13) 0.0565(6) Uani 1 1 d . . .
H14 H 0.1677 0.81 0.0665 0.068 Uiso 1 1 calc R . .
C15 C 0.19909(12) 0.9285(3) 0.43229(14) 0.0670(7) Uani 1 1 d . . .
H15A H 0.1961 1.0095 0.4121 0.08 Uiso 1 1 calc R . .
H15B H 0.2267 0.8793 0.3973 0.08 Uiso 1 1 calc R . .
C16 C 0.23798(15) 0.9272(3) 0.51013(16) 0.0755(8) Uani 1 1 d . . .
H16A H 0.2642 1.0025 0.521 0.091 Uiso 1 1 calc R . .
H16B H 0.2751 0.8627 0.5151 0.091 Uiso 1 1 calc R . .
C17 C 0.17641(16) 0.9088(3) 0.56347(14) 0.0785(8) Uani 1 1 d . . .
H17A H 0.1807 0.8305 0.5877 0.094 Uiso 1 1 calc R . .
H17B H 0.1785 0.9696 0.6036 0.094 Uiso 1 1 calc R . .
C18 C 0.10474(14) 0.9186(2) 0.51339(13) 0.0641(7) Uani 1 1 d . . .
H18A H 0.0654 0.8667 0.5318 0.077 Uiso 1 1 calc R . .
H18B H 0.086 1.0004 0.512 0.077 Uiso 1 1 calc R . .

loop_
_atom_site_aniso_label
_atom_site_aniso_U_11
_atom_site_aniso_U_22
_atom_site_aniso_U_33
_atom_site_aniso_U_23
_atom_site_aniso_U_13
_atom_site_aniso_U_12
Li 0.0359(17) 0.082(3) 0.0374(17) 0.0016(17) -0.0016(14) -0.0051(16)
O 0.0485(8) 0.0894(12) 0.0410(8) -0.0073(8) -0.0001(7) -0.0183(8)
N1 0.0270(7) 0.0631(11) 0.0355(9) 0.0005(8) 0.0028(6) -0.0004(7)
N2 0.0359(8) 0.0644(11) 0.0325(8) -0.0026(8) 0.0028(7) 0.0056(8)
C1 0.0350(10) 0.0590(13) 0.0316(10) -0.0002(9) 0.0021(8) -0.0029(9)
C2 0.0535(12) 0.0671(15) 0.0434(12) 0.0015(10) 0.0013(10) -0.0149(11)
C3 0.0915(19) 0.0600(15) 0.0484(13) 0.0016(11) -0.0022(12) -0.0150(13)
C4 0.0292(9) 0.0668(13) 0.0350(10) 0.0011(10) 0.0059(8) 0.0017(9)
C5 0.0471(12) 0.0841(17) 0.0431(12) 0.0016(11) 0.0023(10) 0.0225(11)
C6 0.0600(14) 0.0768(17) 0.0498(13) 0.0090(12) -0.0009(11) 0.0164(12)
C7 0.150(3) 0.086(2) 0.0619(18) -0.0106(15) -0.0234(18) 0.064(2)
C8 0.0411(14) 0.186(4) 0.091(2) 0.043(2) 0.0150(14) 0.0398(18)
C9 0.0517(12) 0.0467(12) 0.0356(10) 0.0016(9) 0.0035(9) 0.0107(9)
C10 0.0734(16) 0.0595(14) 0.0426(12) 0.0005(11) -0.0045(11) 0.0047(12)
C11 0.122(3) 0.0618(16) 0.0441(14) -0.0082(12) -0.0182(15) 0.0183(16)
C12 0.129(3) 0.083(2) 0.0379(13) 0.0036(14) 0.0211(16) 0.0418(19)
C13 0.093(2) 0.0832(19) 0.0556(15) 0.0136(14) 0.0347(15) 0.0280(16)
C14 0.0586(13) 0.0630(14) 0.0501(12) 0.0041(11) 0.0194(11) 0.0101(11)
C15 0.0489(13) 0.0960(19) 0.0551(14) 0.0000(13) -0.0035(10) -0.0204(13)
C16 0.0659(16) 0.0853(19) 0.0723(18) -0.0052(14) -0.0178(13) -0.0094(14)
C17 0.098(2) 0.091(2) 0.0444(14) -0.0035(13) -0.0112(14) -0.0043(16)
C18 0.0681(15) 0.0770(17) 0.0482(13) -0.0138(12) 0.0105(11) -0.0130(13)

loop_
_atom_type_symbol
_atom_type_description
_atom_type_scat_dispersion_real
_atom_type_scat_dispersion_imag
_atom_type_scat_source
C C 0.0033 0.0016 'International Tables Vol C Tables 4.2.6.8 and 6.1.1.4'
H H 0 0 'International Tables Vol C Tables 4.2.6.8 and 6.1.1.4'
Li Li -0.0003 0.0001 'International Tables Vol C Tables 4.2.6.8 and 6.1.1.4'
N N 0.0061 0.0033 'International Tables Vol C Tables 4.2.6.8 and 6.1.1.4'
O O 0.0106 0.006 'International Tables Vol C Tables 4.2.6.8 and 6.1.1.4'

loop_
_geom_angle_atom_site_label_1
_geom_angle_atom_site_label_2
_geom_angle_atom_site_label_3
_geom_angle
_geom_angle_site_symmetry_1
_geom_angle_site_symmetry_3
_geom_angle_publ_flag
O Li N2 124.37(18) . 2 ?
O Li N1 121.40(19) . . ?
N2 Li N1 110.89(17) 2 . ?
C15 O C18 105.76(17) . . ?
C15 O Li 124.53(16) . . ?
C18 O Li 128.16(16) . . ?
C4 N1 C1 118.52(16) . . ?
C4 N1 Li 124.03(18) . . ?
C1 N1 Li 104.77(16) . . ?
C4 N2 C9 124.85(16) . . ?
C4 N2 Li 115.30(15) . 2 ?
C9 N2 Li 119.79(16) . 2 ?
N1 C1 C2 110.66(15) . . ?
N1 C1 C1 111.33(12) . 2 ?
C2 C1 C1 109.39(13) . 2 ?
N1 C1 H1 108.5 . . ?
C2 C1 H1 108.5 . . ?
C1 C1 H1 108.5 2 . ?
C3 C2 C1 111.32(18) . . ?
C3 C2 H2A 109.4 . . ?
C1 C2 H2A 109.4 . . ?
C3 C2 H2B 109.4 . . ?
C1 C2 H2B 109.4 . . ?
H2A C2 H2B 108 . . ?
C3 C3 C2 111.20(15) 2 . ?
C3 C3 H3A 109.4 2 . ?
C2 C3 H3A 109.4 . . ?
C3 C3 H3B 109.4 2 . ?
C2 C3 H3B 109.4 . . ?
H3A C3 H3B 108 . . ?
N1 C4 N2 122.83(18) . . ?
N1 C4 C5 114.10(17) . . ?
N2 C4 C5 122.76(18) . . ?
C7 C5 C6 106.8(2) . . ?
C7 C5 C8 111.2(2) . . ?
C6 C5 C8 106.4(2) . . ?
C7 C5 C4 112.92(19) . . ?
C6 C5 C4 110.13(17) . . ?
C8 C5 C4 109.2(2) . . ?
C5 C6 H6A 109.5 . . ?
C5 C6 H6B 109.5 . . ?
H6A C6 H6B 109.5 . . ?
C5 C6 H6C 109.5 . . ?
H6A C6 H6C 109.5 . . ?
H6B C6 H6C 109.5 . . ?
C5 C7 H7A 109.5 . . ?
C5 C7 H7B 109.5 . . ?
H7A C7 H7B 109.5 . . ?
C5 C7 H7C 109.5 . . ?
H7A C7 H7C 109.5 . . ?
H7B C7 H7C 109.5 . . ?
C5 C8 H8A 109.5 . . ?
C5 C8 H8B 109.5 . . ?
H8A C8 H8B 109.5 . . ?
C5 C8 H8C 109.5 . . ?
H8A C8 H8C 109.5 . . ?
H8B C8 H8C 109.5 . . ?
N2 C9 C10 120.08(19) . . ?
N2 C9 C14 122.9(2) . . ?
C10 C9 C14 116.68(19) . . ?
C11 C10 C9 121.0(2) . . ?
C11 C10 H10 119.5 . . ?
C9 C10 H10 119.5 . . ?
C12 C11 C10 121.1(3) . . ?
C12 C11 H11 119.4 . . ?
C10 C11 H11 119.4 . . ?
C13 C12 C11 118.6(2) . . ?
C13 C12 H12 120.7 . . ?
C11 C12 H12 120.7 . . ?
C12 C13 C14 121.4(3) . . ?
C12 C13 H13 119.3 . . ?
C14 C13 H13 119.3 . . ?
C13 C14 C9 121.2(3) . . ?
C13 C14 H14 119.4 . . ?
C9 C14 H14 119.4 . . ?
O C15 C16 106.43(19) . . ?
O C15 H15A 110.4 . . ?
C16 C15 H15A 110.4 . . ?
O C15 H15B 110.4 . . ?
C16 C15 H15B 110.4 . . ?
H15A C15 H15B 108.6 . . ?
C15 C16 C17 105.2(2) . . ?
C15 C16 H16A 110.7 . . ?
C17 C16 H16A 110.7 . . ?
C15 C16 H16B 110.7 . . ?
C17 C16 H16B 110.7 . . ?
H16A C16 H16B 108.8 . . ?
C18 C17 C16 104.4(2) . . ?
C18 C17 H17A 110.9 . . ?
C16 C17 H17A 110.9 . . ?
C18 C17 H17B 110.9 . . ?
C16 C17 H17B 110.9 . . ?
H17A C17 H17B 108.9 . . ?
O C18 C17 104.47(19) . . ?
O C18 H18A 110.9 . . ?
C17 C18 H18A 110.9 . . ?
O C18 H18B 110.9 . . ?
C17 C18 H18B 110.9 . . ?
H18A C18 H18B 108.9 . . ?

loop_
_geom_bond_atom_site_label_1
_geom_bond_atom_site_label_2
_geom_bond_distance
_geom_bond_site_symmetry_2
_geom_bond_publ_flag
Li O 1.909(4) . ?
Li N2 1.965(4) 2 ?
Li N1 1.983(4) . ?
O C15 1.432(3) . ?
O C18 1.436(3) . ?
N1 C4 1.312(3) . ?
N1 C1 1.462(3) . ?
N2 C4 1.353(2) . ?
N2 C9 1.389(2) . ?
N2 Li 1.965(4) 2 ?
C1 C2 1.526(3) . ?
C1 C1 1.541(3) 2 ?
C1 H1 1 . ?
C2 C3 1.518(3) . ?
C2 H2A 0.99 . ?
C2 H2B 0.99 . ?
C3 C3 1.518(5) 2 ?
C3 H3A 0.99 . ?
C3 H3B 0.99 . ?
C4 C5 1.557(3) . ?
C5 C7 1.522(4) . ?
C5 C6 1.531(3) . ?
C5 C8 1.542(3) . ?
C6 H6A 0.98 . ?
C6 H6B 0.98 . ?
C6 H6C 0.98 . ?
C7 H7A 0.98 . ?
C7 H7B 0.98 . ?
C7 H7C 0.98 . ?
C8 H8A 0.98 . ?
C8 H8B 0.98 . ?
C8 H8C 0.98 . ?
C9 C10 1.393(3) . ?
C9 C14 1.401(3) . ?
C10 C11 1.391(3) . ?
C10 H10 0.95 . ?
C11 C12 1.373(4) . ?
C11 H11 0.95 . ?
C12 C13 1.361(4) . ?
C12 H12 0.95 . ?
C13 C14 1.383(3) . ?
C13 H13 0.95 . ?
C14 H14 0.95 . ?
C15 C16 1.497(3) . ?
C15 H15A 0.99 . ?
C15 H15B 0.99 . ?
C16 C17 1.511(4) . ?
C16 H16A 0.99 . ?
C16 H16B 0.99 . ?
C17 C18 1.508(4) . ?
C17 H17A 0.99 . ?
C17 H17B 0.99 . ?
C18 H18A 0.99 . ?
C18 H18B 0.99 . ?
